data_1517007
loop_
_publ_author_name
'Markus Graser'
'Holger Kopacka'
'Klaus Wurst'
'Thomas Muller'
'Benno Bildstein'

_publ_section_title
;
 Structurally diverse pyridyl or quinolyl enolato/enamido metal complexes
 of Li, Zr, Fe, Co, Ni, Cu and Zn
;
_journal_name_full
;
Inorganica Chimica Acta
;
_journal_page_first 38
_journal_page_last 49
_journal_volume 401
_journal_year 2013
_chemical_formula_sum 'C51 H44 Cl2 N4 Zn'
_chemical_formula_weight 849.17
_space_group_IT_number 61
_symmetry_cell_setting orthorhombic
_symmetry_space_group_name_Hall '-P 2ac 2ab'
_symmetry_space_group_name_H-M 'P b c a'
_atom_sites_solution_hydrogens geom
_atom_sites_solution_primary direct
_atom_sites_solution_secondary difmap
_cell_angle_alpha 90.00
_cell_angle_beta 90.00
_cell_angle_gamma 90.00
_cell_formula_units_Z 8
_cell_length_a 10.2526(2)
_cell_length_b 22.0749(4)
_cell_length_c 38.2732(7)
_cell_measurement_reflns_used 57719
_cell_measurement_temperature 233(2)
_cell_measurement_theta_max 25.0
_cell_measurement_theta_min 1.0
_cell_volume 8662.2(3)
_computing_data_collection COLLECT
_computing_data_reduction 'DENZO and SCALEPACK'
_computing_structure_refinement 'SHELXL-97 (Sheldrick, 1997)'
_computing_structure_solution 'SHELXS-97 (Sheldrick, 1990)'
_diffrn_ambient_temperature 233(2)
_diffrn_measured_fraction_theta_full 0.994
_diffrn_measured_fraction_theta_max 0.994
_diffrn_measurement_device_type 'Nonius KappaCCD'
_diffrn_measurement_method 'phi- and omega-scans'
_diffrn_radiation_monochromator graphite
_diffrn_radiation_source 'fine-focus sealed tube'
_diffrn_radiation_type MoK\a
_diffrn_radiation_wavelength 0.71073
_diffrn_reflns_av_R_equivalents 0.0370
_diffrn_reflns_av_sigmaI/netI 0.0292
_diffrn_reflns_limit_h_max 12
_diffrn_reflns_limit_h_min -12
_diffrn_reflns_limit_k_max 24
_diffrn_reflns_limit_k_min -26
_diffrn_reflns_limit_l_max 45
_diffrn_reflns_limit_l_min -45
_diffrn_reflns_number 36324
_diffrn_reflns_theta_full 25.00
_diffrn_reflns_theta_max 25.00
_diffrn_reflns_theta_min 2.13
_diffrn_standards_number 0
_exptl_absorpt_coefficient_mu 0.730
_exptl_absorpt_correction_type none
_exptl_crystal_colour yellow
_exptl_crystal_density_diffrn 1.302
_exptl_crystal_density_method 'not measured'
_exptl_crystal_description prism
_exptl_crystal_F_000 3536
_exptl_crystal_size_max 0.3
_exptl_crystal_size_mid 0.15
_exptl_crystal_size_min 0.1
_refine_diff_density_max 0.333
_refine_diff_density_min -0.367
_refine_diff_density_rms 0.041
_refine_ls_extinction_method none
_refine_ls_goodness_of_fit_ref 1.024
_refine_ls_matrix_type full
_refine_ls_number_parameters 554
_refine_ls_number_reflns 7578
_refine_ls_number_restraints 2
_refine_ls_restrained_S_all 1.025
_refine_ls_R_factor_all 0.0530
_refine_ls_R_factor_gt 0.0386
_refine_ls_shift/su_max 0.001
_refine_ls_shift/su_mean 0.000
_refine_ls_structure_factor_coef Fsqd
_refine_ls_weighting_details 'calc w=1/[\s^2^(Fo^2^)+(0.0368P)^2^+5.8332P] where P=(Fo^2^+2Fc^2^)/3'
_refine_ls_weighting_scheme calc
_refine_ls_wR_factor_gt 0.0877
_refine_ls_wR_factor_ref 0.0935
_reflns_number_gt 6162
_reflns_number_total 7578
_reflns_threshold_expression >2sigma(I)
_cod_data_source_file ICA-2013-401-38-49-53.cif
_cod_data_source_block 27
_cod_original_sg_symbol_H-M Pbca
_cod_database_code 1517007

loop_
_symmetry_equiv_pos_as_xyz
'x, y, z'
'-x+1/2, -y, z+1/2'
'-x, y+1/2, -z+1/2'
'x+1/2, -y+1/2, -z'
'-x, -y, -z'
'x-1/2, y, -z-1/2'
'x, -y-1/2, z-1/2'
'-x-1/2, y-1/2, z'

loop_
_atom_site_label
_atom_site_type_symbol
_atom_site_fract_x
_atom_site_fract_y
_atom_site_fract_z
_atom_site_U_iso_or_equiv
_atom_site_adp_type
_atom_site_occupancy
_atom_site_symmetry_multiplicity
_atom_site_calc_flag
_atom_site_refinement_flags
_atom_site_disorder_assembly
_atom_site_disorder_group
Zn1 Zn 0.05505(2) 0.081840(11) 0.119507(6) 0.03358(9) Uani 1 1 d . . .
N1 N -0.07705(17) 0.13954(8) 0.13691(4) 0.0360(4) Uani 1 1 d . . .
N2 N 0.16476(18) 0.07562(8) 0.16397(5) 0.0373(4) Uani 1 1 d . . .
N3 N 0.13961(18) 0.09975(8) 0.07419(4) 0.0369(4) Uani 1 1 d . . .
N4 N 0.00771(18) -0.00669(8) 0.11028(4) 0.0363(4) Uani 1 1 d . . .
C1 C -0.0882(2) 0.15085(10) 0.17132(5) 0.0374(5) Uani 1 1 d . . .
C2 C 0.0016(2) 0.13266(10) 0.19655(5) 0.0420(5) Uani 1 1 d . . .
H2 H -0.0220 0.1429 0.2195 0.050 Uiso 1 1 calc . . .
C3 C 0.1221(2) 0.10154(10) 0.19378(5) 0.0397(5) Uani 1 1 d . . .
C4 C 0.1995(3) 0.09632(11) 0.22508(6) 0.0526(7) Uani 1 1 d . . .
H4 H 0.1705 0.1149 0.2458 0.063 Uiso 1 1 calc . . .
C5 C 0.3121(3) 0.06553(13) 0.22520(7) 0.0589(7) Uani 1 1 d . . .
H5 H 0.3613 0.0629 0.2459 0.071 Uiso 1 1 calc . . .
C6 C 0.3574(3) 0.03688(12) 0.19433(7) 0.0539(7) Uani 1 1 d . . .
C7 C 0.4733(3) 0.00277(16) 0.19263(9) 0.0790(10) Uani 1 1 d . . .
H7 H 0.5256 -0.0010 0.2127 0.095 Uiso 1 1 calc . . .
C8 C 0.5108(3) -0.02474(17) 0.16245(10) 0.0904(11) Uani 1 1 d . . .
H8 H 0.5877 -0.0479 0.1618 0.108 Uiso 1 1 calc . . .
C9 C 0.4353(3) -0.01859(15) 0.13263(9) 0.0736(9) Uani 1 1 d . . .
H9 H 0.4616 -0.0376 0.1118 0.088 Uiso 1 1 calc . . .
C10 C 0.3229(2) 0.01479(12) 0.13318(7) 0.0517(6) Uani 1 1 d . . .
H10 H 0.2734 0.0188 0.1126 0.062 Uiso 1 1 calc . . .
C11 C 0.2806(2) 0.04313(10) 0.16401(6) 0.0427(5) Uani 1 1 d . . .
C12 C -0.2092(2) 0.18070(10) 0.18524(5) 0.0414(5) Uani 1 1 d . . .
C13 C -0.3315(3) 0.15923(12) 0.17579(6) 0.0532(6) Uani 1 1 d . . .
H13 H -0.3382 0.1279 0.1593 0.064 Uiso 1 1 calc . . .
C14 C -0.4438(3) 0.18338(15) 0.19034(8) 0.0676(8) Uani 1 1 d . . .
H14 H -0.5259 0.1685 0.1836 0.081 Uiso 1 1 calc . . .
C15 C -0.4356(3) 0.22868(15) 0.21438(8) 0.0729(9) Uani 1 1 d . . .
H15 H -0.5119 0.2453 0.2240 0.087 Uiso 1 1 calc . . .
C16 C -0.3161(4) 0.24995(13) 0.22448(7) 0.0686(9) Uani 1 1 d . . .
H16 H -0.3107 0.2807 0.2414 0.082 Uiso 1 1 calc . . .
C17 C -0.2030(3) 0.22676(11) 0.21001(6) 0.0533(7) Uani 1 1 d . . .
H17 H -0.1215 0.2422 0.2169 0.064 Uiso 1 1 calc . . .
C18 C -0.1508(2) 0.17610(10) 0.11279(5) 0.0383(5) Uani 1 1 d . . .
C19 C -0.2436(2) 0.14925(12) 0.09104(6) 0.0492(6) Uani 1 1 d . . .
C20 C -0.3091(3) 0.18599(15) 0.06701(7) 0.0665(8) Uani 1 1 d . . .
H20 H -0.3733 0.1687 0.0526 0.080 Uiso 1 1 calc . . .
C21 C -0.2823(3) 0.24639(15) 0.06400(7) 0.0724(9) Uani 1 1 d . . .
H21 H -0.3271 0.2702 0.0476 0.087 Uiso 1 1 calc . . .
C22 C -0.1893(3) 0.27199(12) 0.08519(7) 0.0628(8) Uani 1 1 d . . .
H22 H -0.1704 0.3135 0.0829 0.075 Uiso 1 1 calc . . .
C23 C -0.1223(2) 0.23801(11) 0.10998(6) 0.0460(6) Uani 1 1 d . . .
C24 C 0.1689(2) 0.05495(10) 0.05182(6) 0.0391(5) Uani 1 1 d . . .
C25 C 0.1322(2) -0.00534(10) 0.05591(6) 0.0421(5) Uani 1 1 d . . .
H25 H 0.1633 -0.0312 0.0383 0.050 Uiso 1 1 calc . . .
C26 C 0.0568(2) -0.03485(10) 0.08175(6) 0.0389(5) Uani 1 1 d . . .
C27 C 0.0360(3) -0.09880(11) 0.07747(6) 0.0484(6) Uani 1 1 d . . .
H27 H 0.0713 -0.1184 0.0578 0.058 Uiso 1 1 calc . . .
C28 C -0.0324(3) -0.13119(10) 0.10071(7) 0.0507(6) Uani 1 1 d . . .
H28 H -0.0457 -0.1728 0.0971 0.061 Uiso 1 1 calc . . .
C29 C -0.0848(2) -0.10267(10) 0.13077(6) 0.0435(6) Uani 1 1 d . . .
C30 C -0.1524(3) -0.13447(11) 0.15672(7) 0.0551(7) Uani 1 1 d . . .
H30 H -0.1684 -0.1761 0.1538 0.066 Uiso 1 1 calc . . .
C31 C -0.1954(3) -0.10607(12) 0.18610(7) 0.0581(7) Uani 1 1 d . . .
H31 H -0.2407 -0.1279 0.2033 0.070 Uiso 1 1 calc . . .
C32 C -0.1715(3) -0.04419(12) 0.19042(7) 0.0519(6) Uani 1 1 d . . .
H32 H -0.2000 -0.0247 0.2109 0.062 Uiso 1 1 calc . . .
C33 C -0.1075(2) -0.01159(10) 0.16530(6) 0.0437(6) Uani 1 1 d . . .
H33 H -0.0942 0.0302 0.1685 0.052 Uiso 1 1 calc . . .
C34 C -0.0612(2) -0.03992(10) 0.13487(6) 0.0372(5) Uani 1 1 d . . .
C35 C 0.2556(2) 0.06655(10) 0.02093(6) 0.0422(5) Uani 1 1 d . . .
C36 C 0.2178(3) 0.05205(12) -0.01288(6) 0.0517(6) Uani 1 1 d . . .
H36 H 0.1337 0.0367 -0.0170 0.062 Uiso 1 1 calc . . .
C37 C 0.3036(3) 0.06008(13) -0.04060(6) 0.0631(8) Uani 1 1 d . . .
H37 H 0.2762 0.0514 -0.0635 0.076 Uiso 1 1 calc . . .
C38 C 0.4271(3) 0.08044(14) -0.03480(8) 0.0710(9) Uani 1 1 d . . .
H38 H 0.4851 0.0854 -0.0536 0.085 Uiso 1 1 calc . . .
C39 C 0.4669(3) 0.09370(15) -0.00142(8) 0.0762(9) Uani 1 1 d . . .
H39 H 0.5527 0.1070 0.0026 0.091 Uiso 1 1 calc . . .
C40 C 0.3817(3) 0.08761(13) 0.02623(7) 0.0597(7) Uani 1 1 d . . .
H40 H 0.4093 0.0978 0.0489 0.072 Uiso 1 1 calc . . .
C41 C 0.1583(2) 0.16152(10) 0.06339(6) 0.0403(5) Uani 1 1 d . . .
C42 C 0.0777(3) 0.18633(12) 0.03735(6) 0.0494(6) Uani 1 1 d . . .
C43 C 0.0923(3) 0.24722(14) 0.02868(7) 0.0651(8) Uani 1 1 d . . .
H43 H 0.0388 0.2644 0.0114 0.078 Uiso 1 1 calc . . .
C44 C 0.1842(4) 0.28251(13) 0.04512(9) 0.0765(9) Uani 1 1 d . . .
H44 H 0.1944 0.3233 0.0386 0.092 Uiso 1 1 calc . . .
C45 C 0.2608(3) 0.25858(13) 0.07085(8) 0.0697(8) Uani 1 1 d . . .
H45 H 0.3221 0.2835 0.0821 0.084 Uiso 1 1 calc . . .
C46 C 0.2500(3) 0.19797(11) 0.08073(6) 0.0509(6) Uani 1 1 d . . .
C191 C -0.2732(3) 0.08279(12) 0.09222(8) 0.0666(8) Uani 1 1 d . . .
H19A H -0.3572 0.0753 0.0814 0.100 Uiso 1 1 calc R . .
H19B H -0.2755 0.0693 0.1163 0.100 Uiso 1 1 calc R . .
H19C H -0.2061 0.0607 0.0797 0.100 Uiso 1 1 calc R . .
C231 C -0.0186(3) 0.26791(12) 0.13175(8) 0.0612(7) Uani 1 1 d . . .
H23A H 0.0111 0.3044 0.1201 0.092 Uiso 1 1 calc R . .
H23B H 0.0542 0.2403 0.1347 0.092 Uiso 1 1 calc R . .
H23C H -0.0543 0.2782 0.1545 0.092 Uiso 1 1 calc R . .
C421 C -0.0252(3) 0.14947(13) 0.01951(7) 0.0625(8) Uani 1 1 d . . .
H42A H -0.0915 0.1762 0.0101 0.094 Uiso 1 1 calc R . .
H42B H -0.0647 0.1220 0.0362 0.094 Uiso 1 1 calc R . .
H42C H 0.0140 0.1263 0.0007 0.094 Uiso 1 1 calc R . .
C461 C 0.3346(3) 0.17427(13) 0.10970(7) 0.0630(7) Uani 1 1 d . . .
H46A H 0.2835 0.1709 0.1309 0.095 Uiso 1 1 calc R . .
H46B H 0.4068 0.2019 0.1135 0.095 Uiso 1 1 calc R . .
H46C H 0.3682 0.1347 0.1033 0.095 Uiso 1 1 calc R . .
C47 C 0.3165(6) 0.3859(2) 0.18904(15) 0.0976(17) Uani 0.75 1 d P A 1
H47A H 0.3884 0.3995 0.1741 0.117 Uiso 0.75 1 calc P B 1
H47B H 0.2420 0.4126 0.1844 0.117 Uiso 0.75 1 calc P C 1
Cl1 Cl 0.3591(6) 0.3954(3) 0.22872(13) 0.245(3) Uani 0.75 1 d P A 1
Cl2 Cl 0.2757(3) 0.31634(12) 0.17665(8) 0.1476(9) Uani 0.75 1 d P A 1
C47A C 0.2224(19) 0.3887(7) 0.2199(4) 0.36(4) Uani 0.25 1 d PD D 2
H47C H 0.1623 0.3803 0.2392 0.437 Uiso 0.25 1 calc P E 2
H47D H 0.1993 0.4279 0.2096 0.437 Uiso 0.25 1 calc P F 2
Cl1A Cl 0.3838(9) 0.3897(5) 0.23491(16) 0.119(3) Uani 0.25 1 d PD D 2
Cl2A Cl 0.2138(10) 0.3313(8) 0.1885(3) 0.250(8) Uani 0.25 1 d PD D 2

loop_
_atom_site_aniso_label
_atom_site_aniso_U_11
_atom_site_aniso_U_22
_atom_site_aniso_U_33
_atom_site_aniso_U_23
_atom_site_aniso_U_13
_atom_site_aniso_U_12
Zn1 0.04041(16) 0.03354(14) 0.02681(13) -0.00140(10) -0.00187(10) 0.00039(11)
N1 0.0445(11) 0.0365(10) 0.0270(9) 0.0000(7) -0.0021(8) 0.0026(8)
N2 0.0427(11) 0.0367(10) 0.0324(10) 0.0007(8) -0.0066(8) 0.0007(9)
N3 0.0450(11) 0.0368(10) 0.0290(9) -0.0014(8) 0.0009(8) -0.0019(8)
N4 0.0407(10) 0.0332(9) 0.0350(10) -0.0002(8) -0.0028(8) 0.0002(8)
C1 0.0472(13) 0.0333(11) 0.0316(11) -0.0006(9) 0.0019(10) -0.0021(10)
C2 0.0568(15) 0.0437(13) 0.0256(11) -0.0028(9) -0.0004(10) 0.0012(12)
C3 0.0511(14) 0.0374(12) 0.0305(11) 0.0008(9) -0.0063(10) -0.0027(11)
C4 0.0716(19) 0.0525(15) 0.0336(12) -0.0021(11) -0.0140(12) -0.0005(14)
C5 0.0698(19) 0.0619(17) 0.0452(15) 0.0021(12) -0.0265(14) -0.0006(15)
C6 0.0561(16) 0.0539(15) 0.0516(15) 0.0003(12) -0.0203(13) 0.0045(13)
C7 0.067(2) 0.092(2) 0.078(2) -0.0039(18) -0.0337(17) 0.0218(18)
C8 0.070(2) 0.110(3) 0.092(3) -0.018(2) -0.024(2) 0.040(2)
C9 0.0590(19) 0.091(2) 0.071(2) -0.0156(17) -0.0109(16) 0.0263(17)
C10 0.0457(15) 0.0614(16) 0.0479(14) -0.0039(12) -0.0078(12) 0.0078(13)
C11 0.0432(14) 0.0411(13) 0.0439(13) 0.0026(10) -0.0089(11) -0.0006(11)
C12 0.0570(15) 0.0387(12) 0.0285(11) 0.0040(9) 0.0050(10) 0.0056(11)
C13 0.0559(16) 0.0617(16) 0.0420(14) -0.0002(12) 0.0055(12) 0.0035(14)
C14 0.0560(18) 0.092(2) 0.0544(17) 0.0179(16) 0.0131(14) 0.0144(16)
C15 0.083(2) 0.079(2) 0.0561(18) 0.0215(16) 0.0271(17) 0.0374(19)
C16 0.112(3) 0.0491(16) 0.0451(15) 0.0016(12) 0.0210(17) 0.0276(18)
C17 0.0776(19) 0.0432(14) 0.0392(13) -0.0006(11) 0.0072(13) 0.0061(13)
C18 0.0444(13) 0.0438(13) 0.0267(11) 0.0004(9) 0.0016(10) 0.0104(11)
C19 0.0508(15) 0.0572(15) 0.0396(13) -0.0093(11) -0.0069(11) 0.0116(12)
C20 0.0699(19) 0.085(2) 0.0448(15) -0.0147(14) -0.0202(14) 0.0310(17)
C21 0.095(2) 0.080(2) 0.0419(15) 0.0030(15) -0.0102(15) 0.0469(19)
C22 0.089(2) 0.0511(15) 0.0488(16) 0.0112(12) 0.0117(15) 0.0239(15)
C23 0.0554(15) 0.0449(14) 0.0375(12) 0.0043(10) 0.0085(11) 0.0093(12)
C24 0.0412(13) 0.0453(13) 0.0307(11) -0.0037(10) -0.0030(10) 0.0007(11)
C25 0.0522(15) 0.0396(12) 0.0344(12) -0.0071(10) 0.0004(11) 0.0008(11)
C26 0.0413(13) 0.0385(12) 0.0368(12) -0.0033(9) -0.0084(10) 0.0022(10)
C27 0.0616(16) 0.0373(13) 0.0465(14) -0.0097(11) -0.0050(12) 0.0008(12)
C28 0.0611(17) 0.0324(12) 0.0586(16) -0.0040(11) -0.0079(13) -0.0054(12)
C29 0.0450(14) 0.0351(12) 0.0505(14) 0.0051(10) -0.0074(11) -0.0018(11)
C30 0.0588(17) 0.0393(13) 0.0670(18) 0.0092(12) -0.0032(14) -0.0071(12)
C31 0.0583(17) 0.0528(16) 0.0632(17) 0.0188(13) 0.0066(14) -0.0043(13)
C32 0.0545(16) 0.0527(15) 0.0486(14) 0.0071(12) 0.0064(12) 0.0019(13)
C33 0.0466(14) 0.0391(12) 0.0453(13) 0.0049(10) 0.0023(11) 0.0001(11)
C34 0.0333(12) 0.0371(12) 0.0412(12) 0.0052(10) -0.0057(10) -0.0002(10)
C35 0.0529(15) 0.0386(12) 0.0352(12) -0.0026(9) 0.0037(11) 0.0034(11)
C36 0.0632(17) 0.0564(15) 0.0356(13) -0.0057(11) 0.0014(12) 0.0019(13)
C37 0.098(2) 0.0587(16) 0.0329(13) -0.0062(12) 0.0091(14) 0.0023(17)
C38 0.092(2) 0.0708(19) 0.0500(17) -0.0093(14) 0.0301(16) -0.0138(18)
C39 0.073(2) 0.094(2) 0.0618(19) -0.0164(17) 0.0223(16) -0.0259(18)
C40 0.0631(18) 0.0760(19) 0.0399(14) -0.0107(13) 0.0084(13) -0.0129(15)
C41 0.0517(14) 0.0388(12) 0.0305(11) -0.0003(9) 0.0083(10) -0.0002(11)
C42 0.0605(16) 0.0544(15) 0.0333(12) 0.0027(11) 0.0092(11) 0.0110(13)
C43 0.084(2) 0.0612(18) 0.0496(16) 0.0205(14) 0.0162(15) 0.0178(17)
C44 0.101(3) 0.0475(16) 0.081(2) 0.0205(16) 0.017(2) -0.0032(17)
C45 0.087(2) 0.0472(16) 0.075(2) 0.0047(14) 0.0078(17) -0.0206(15)
C46 0.0606(16) 0.0472(14) 0.0451(14) 0.0010(11) 0.0074(12) -0.0084(13)
C191 0.0673(19) 0.0640(18) 0.0686(19) -0.0174(14) -0.0197(15) 0.0004(15)
C231 0.0651(18) 0.0457(15) 0.0728(19) 0.0077(13) 0.0049(15) -0.0073(13)
C421 0.0676(19) 0.0771(19) 0.0429(14) -0.0044(13) -0.0102(13) 0.0180(16)
C461 0.0667(18) 0.0643(17) 0.0580(17) -0.0013(13) -0.0093(14) -0.0215(15)
C47 0.114(4) 0.084(3) 0.095(4) 0.016(3) 0.049(3) -0.001(3)
Cl1 0.289(6) 0.198(4) 0.250(5) -0.079(4) 0.116(5) -0.075(4)
Cl2 0.158(2) 0.1397(16) 0.145(2) -0.0094(14) -0.0440(17) -0.0232(15)
C47A 0.65(8) 0.19(3) 0.24(3) 0.19(3) 0.37(5) 0.32(4)
Cl1A 0.133(5) 0.161(7) 0.062(2) -0.063(3) 0.071(3) -0.097(5)
Cl2A 0.143(8) 0.50(2) 0.106(6) 0.019(8) -0.003(5) -0.062(10)

loop_
_atom_type_symbol
_atom_type_description
_atom_type_scat_dispersion_real
_atom_type_scat_dispersion_imag
_atom_type_scat_source
C C 0.0033 0.0016 'International Tables Vol C Tables 4.2.6.8 and 6.1.1.4'
H H 0.0000 0.0000 'International Tables Vol C Tables 4.2.6.8 and 6.1.1.4'
N N 0.0061 0.0033 'International Tables Vol C Tables 4.2.6.8 and 6.1.1.4'
Cl Cl 0.1484 0.1585 'International Tables Vol C Tables 4.2.6.8 and 6.1.1.4'
Zn Zn 0.2839 1.4301 'International Tables Vol C Tables 4.2.6.8 and 6.1.1.4'

loop_
_geom_angle_atom_site_label_1
_geom_angle_atom_site_label_2
_geom_angle_atom_site_label_3
_geom_angle
N1 Zn1 N3 117.85(7)
N1 Zn1 N4 120.79(7)
N3 Zn1 N4 98.26(7)
N1 Zn1 N2 98.05(7)
N3 Zn1 N2 120.12(8)
N4 Zn1 N2 102.13(7)
C1 N1 C18 118.61(18)
C1 N1 Zn1 120.54(14)
C18 N1 Zn1 120.34(13)
C3 N2 C11 119.71(18)
C3 N2 Zn1 119.82(15)
C11 N2 Zn1 120.44(14)
C24 N3 C41 119.05(18)
C24 N3 Zn1 120.67(15)
C41 N3 Zn1 120.00(13)
C26 N4 C34 119.60(19)
C26 N4 Zn1 119.36(15)
C34 N4 Zn1 120.62(14)
N1 C1 C2 124.7(2)
N1 C1 C12 119.92(19)
C2 C1 C12 115.22(19)
C1 C2 C3 131.6(2)
N2 C3 C2 123.44(19)
N2 C3 C4 119.4(2)
C2 C3 C4 117.2(2)
C5 C4 C3 121.2(2)
C4 C5 C6 120.4(2)
C7 C6 C11 119.1(3)
C7 C6 C5 123.6(2)
C11 C6 C5 117.3(2)
C8 C7 C6 121.1(3)
C7 C8 C9 119.9(3)
C10 C9 C8 120.7(3)
C9 C10 C11 120.9(2)
N2 C11 C10 119.6(2)
N2 C11 C6 122.0(2)
C10 C11 C6 118.4(2)
C13 C12 C17 117.9(2)
C13 C12 C1 120.2(2)
C17 C12 C1 121.6(2)
C14 C13 C12 121.0(3)
C15 C14 C13 120.2(3)
C14 C15 C16 119.9(3)
C15 C16 C17 120.7(3)
C16 C17 C12 120.3(3)
C19 C18 C23 120.7(2)
C19 C18 N1 120.1(2)
C23 C18 N1 119.1(2)
C18 C19 C20 118.3(2)
C18 C19 C191 122.4(2)
C20 C19 C191 119.3(2)
C21 C20 C19 121.6(3)
C20 C21 C22 119.4(2)
C21 C22 C23 121.6(3)
C22 C23 C18 118.4(2)
C22 C23 C231 119.4(2)
C18 C23 C231 122.2(2)
N3 C24 C25 124.9(2)
N3 C24 C35 120.6(2)
C25 C24 C35 114.33(19)
C24 C25 C26 131.8(2)
N4 C26 C25 123.8(2)
N4 C26 C27 119.2(2)
C25 C26 C27 117.0(2)
C28 C27 C26 121.8(2)
C27 C28 C29 120.0(2)
C30 C29 C34 119.8(2)
C30 C29 C28 122.7(2)
C34 C29 C28 117.4(2)
C31 C30 C29 121.0(2)
C30 C31 C32 119.4(2)
C33 C32 C31 121.0(2)
C32 C33 C34 120.7(2)
N4 C34 C33 120.0(2)
N4 C34 C29 122.0(2)
C33 C34 C29 118.1(2)
C36 C35 C40 118.2(2)
C36 C35 C24 122.0(2)
C40 C35 C24 119.5(2)
C35 C36 C37 120.4(3)
C38 C37 C36 120.4(3)
C37 C38 C39 119.9(3)
C38 C39 C40 120.4(3)
C39 C40 C35 120.7(3)
C46 C41 C42 120.4(2)
C46 C41 N3 119.8(2)
C42 C41 N3 119.7(2)
C43 C42 C41 118.8(3)
C43 C42 C421 119.5(2)
C41 C42 C421 121.7(2)
C44 C43 C42 120.8(3)
C45 C44 C43 120.3(3)
C44 C45 C46 121.4(3)
C45 C46 C41 118.3(3)
C45 C46 C461 119.2(2)
C41 C46 C461 122.4(2)
Cl1 C47 Cl2 117.5(4)
Cl2A C47A Cl1A 106.4(9)

loop_
_geom_bond_atom_site_label_1
_geom_bond_atom_site_label_2
_geom_bond_distance
Zn1 N1 1.9749(17)
Zn1 N3 1.9790(17)
Zn1 N4 2.0443(17)
Zn1 N2 2.0444(17)
N1 C1 1.345(3)
N1 C18 1.441(3)
N2 C3 1.349(3)
N2 C11 1.387(3)
N3 C24 1.342(3)
N3 C41 1.438(3)
N4 C26 1.353(3)
N4 C34 1.387(3)
C1 C2 1.393(3)
C1 C12 1.503(3)
C2 C3 1.418(3)
C3 C4 1.442(3)
C4 C5 1.339(4)
C5 C6 1.418(4)
C6 C7 1.408(4)
C6 C11 1.409(3)
C7 C8 1.360(5)
C8 C9 1.386(4)
C9 C10 1.368(4)
C10 C11 1.404(3)
C12 C13 1.389(4)
C12 C17 1.392(3)
C13 C14 1.385(4)
C14 C15 1.362(5)
C15 C16 1.368(5)
C16 C17 1.383(4)
C18 C19 1.396(3)
C18 C23 1.401(3)
C19 C20 1.399(4)
C19 C191 1.499(4)
C20 C21 1.366(4)
C21 C22 1.374(4)
C22 C23 1.390(4)
C23 C231 1.503(4)
C24 C25 1.392(3)
C24 C35 1.501(3)
C25 C26 1.415(3)
C26 C27 1.437(3)
C27 C28 1.339(4)
C28 C29 1.417(4)
C29 C30 1.400(3)
C29 C34 1.415(3)
C30 C31 1.361(4)
C31 C32 1.397(4)
C32 C33 1.369(3)
C33 C34 1.404(3)
C35 C36 1.388(3)
C35 C40 1.390(4)
C36 C37 1.389(4)
C37 C38 1.362(4)
C38 C39 1.373(4)
C39 C40 1.379(4)
C41 C46 1.404(3)
C41 C42 1.406(3)
C42 C43 1.393(4)
C42 C421 1.497(4)
C43 C44 1.375(5)
C44 C45 1.366(4)
C45 C46 1.395(4)
C46 C461 1.502(4)
C47 Cl1 1.594(8)
C47 Cl2 1.660(7)
C47A Cl2A 1.749(16)
C47A Cl1A 1.752(18)
